data_7004805
loop_
_publ_author_name
'Robertson, Stuart D.'
'Chivers, Tristram'
'Akhtar, Javeed'
'Afzaal, Mohammad'
'O'Brien, Paul'

_publ_section_title
;
 Nickel(ii) complexes of heterodichalcogenido and monochalcogenido
 imidodiphosphinate ligands: AACVD synthesis of nickel ditelluride
;
_journal_issue 48
_journal_name_full 'Dalton Transactions'
_journal_page_first 7004
_journal_page_last 7011
_journal_paper_doi 10.1039/b814065k
_journal_year 2008
_chemical_formula_moiety 'C24 H56 N2 Ni P4 Se2 Te2'
_chemical_formula_sum 'C24 H56 N2 Ni P4 Se2 Te2'
_chemical_formula_weight 968.42
_chemical_name_systematic
;
?
;
_space_group_IT_number 2
_symmetry_cell_setting triclinic
_symmetry_space_group_name_Hall '-P 1'
_symmetry_space_group_name_H-M 'P -1'
_atom_sites_solution_hydrogens geom
_atom_sites_solution_primary Patterson
_atom_sites_solution_secondary difmap
_audit_creation_method SHELXL-97
_cell_angle_alpha 82.164(3)
_cell_angle_beta 89.853(3)
_cell_angle_gamma 76.153(3)
_cell_formula_units_Z 1
_cell_length_a 9.7452(5)
_cell_length_b 9.7701(5)
_cell_length_c 9.9532(6)
_cell_measurement_reflns_used 14165
_cell_measurement_temperature 173(2)
_cell_measurement_theta_max 27.48
_cell_measurement_theta_min 1.00
_cell_volume 911.08(9)
_computing_cell_refinement 'Nonius DENZO'
_computing_data_collection 'Nonius COLLECT'
_computing_data_reduction 'Nonius DENZO'
_computing_molecular_graphics 'Bruker SHELXTL'
_computing_publication_material 'Bruker SHELXTL'
_computing_structure_refinement 'SHELXL-97 (Sheldrick, 1997)'
_computing_structure_solution 'SHELXS-97 (Sheldrick, 1990)'
_diffrn_ambient_temperature 173(2)
_diffrn_measured_fraction_theta_full 0.951
_diffrn_measured_fraction_theta_max 0.951
_diffrn_measurement_device_type 'Nonius KappaCCD'
_diffrn_measurement_method 'phi\omega scans'
_diffrn_radiation_monochromator graphite
_diffrn_radiation_source 'fine-focus sealed tube'
_diffrn_radiation_type MoK\a
_diffrn_radiation_wavelength 0.71073
_diffrn_reflns_av_R_equivalents 0.0465
_diffrn_reflns_av_sigmaI/netI 0.0386
_diffrn_reflns_limit_h_max 11
_diffrn_reflns_limit_h_min -11
_diffrn_reflns_limit_k_max 11
_diffrn_reflns_limit_k_min -11
_diffrn_reflns_limit_l_max 11
_diffrn_reflns_limit_l_min -11
_diffrn_reflns_number 9506
_diffrn_reflns_theta_full 25.02
_diffrn_reflns_theta_max 25.02
_diffrn_reflns_theta_min 3.03
_exptl_absorpt_coefficient_mu 4.292
_exptl_absorpt_correction_T_max 0.712
_exptl_absorpt_correction_T_min 0.570
_exptl_absorpt_correction_type multi-scan
_exptl_absorpt_process_details
;
multi-scan from symmetry-related measurements
Sortav (Blessing 1995)
;
_exptl_crystal_colour red
_exptl_crystal_density_diffrn 1.765
_exptl_crystal_density_method 'not measured'
_exptl_crystal_description block
_exptl_crystal_F_000 474
_exptl_crystal_size_max 0.20
_exptl_crystal_size_mid 0.10
_exptl_crystal_size_min 0.08
_refine_diff_density_max 0.510
_refine_diff_density_min -0.707
_refine_diff_density_rms 0.109
_refine_ls_extinction_method none
_refine_ls_goodness_of_fit_ref 1.038
_refine_ls_hydrogen_treatment constr
_refine_ls_matrix_type full
_refine_ls_number_parameters 168
_refine_ls_number_reflns 3075
_refine_ls_number_restraints 0
_refine_ls_restrained_S_all 1.038
_refine_ls_R_factor_all 0.0331
_refine_ls_R_factor_gt 0.0271
_refine_ls_shift/su_max 0.001
_refine_ls_shift/su_mean 0.000
_refine_ls_structure_factor_coef Fsqd
_refine_ls_weighting_details 'calc w=1/[\s^2^(Fo^2^)+(0.0236P)^2^+1.6628P] where P=(Fo^2^+2Fc^2^)/3'
_refine_ls_weighting_scheme calc
_refine_ls_wR_factor_gt 0.0647
_refine_ls_wR_factor_ref 0.0678
_reflns_number_gt 2737
_reflns_number_total 3075
_reflns_threshold_expression >2sigma(I)
_cod_data_source_file b814065k.txt
_cod_data_source_block 3
_cod_depositor_comments
;
The following automatic conversions were performed:
'_symmetry_cell_setting' value 'Triclinic' changed to 'triclinic'
according to '/home/saulius/struct/CIF-dictionaries/cif_core.dic'
dictionary named 'cif_core.dic' version 2.4.1 from 2010-06-29.

Automatic conversion script
Id: cif_fix_enum 1527 2010-12-29 10:47:43Z saulius 
;
_cod_original_sg_symbol_H-M P-1
_cod_database_code 7004805

loop_
_symmetry_equiv_pos_as_xyz
'x, y, z'
'-x, -y, -z'

loop_
_atom_site_label
_atom_site_type_symbol
_atom_site_fract_x
_atom_site_fract_y
_atom_site_fract_z
_atom_site_U_iso_or_equiv
_atom_site_adp_type
_atom_site_occupancy
_atom_site_symmetry_multiplicity
_atom_site_calc_flag
_atom_site_refinement_flags
_atom_site_disorder_assembly
_atom_site_disorder_group
Ni1 Ni 0.5000 0.5000 0.5000 0.01982(15) Uani 1 2 d S . .
Te1 Te 0.32687(3) 0.44839(3) 0.33990(3) 0.02712(10) Uani 1 1 d . . .
P1 P 0.19026(10) 0.66957(11) 0.21195(10) 0.0233(2) Uani 1 1 d . . .
C10 C 0.2461(5) 0.6778(5) 0.0352(4) 0.0344(10) Uani 1 1 d . . .
H10A H 0.1857 0.7662 -0.0172 0.041 Uiso 1 1 calc R . .
C11 C 0.2232(6) 0.5504(5) -0.0290(5) 0.0478(12) Uani 1 1 d . . .
H11A H 0.2637 0.5517 -0.1192 0.072 Uiso 1 1 calc R . .
H11B H 0.1216 0.5564 -0.0371 0.072 Uiso 1 1 calc R . .
H11C H 0.2695 0.4617 0.0285 0.072 Uiso 1 1 calc R . .
C12 C 0.3993(5) 0.6886(5) 0.0255(5) 0.0421(11) Uani 1 1 d . . .
H12A H 0.4250 0.6984 -0.0700 0.063 Uiso 1 1 calc R . .
H12B H 0.4612 0.6024 0.0750 0.063 Uiso 1 1 calc R . .
H12C H 0.4103 0.7719 0.0652 0.063 Uiso 1 1 calc R . .
C20 C 0.0057(4) 0.6561(5) 0.2047(4) 0.0328(10) Uani 1 1 d . . .
H20A H 0.0048 0.5638 0.1724 0.039 Uiso 1 1 calc R . .
C21 C -0.0846(5) 0.7762(6) 0.1042(5) 0.0497(13) Uani 1 1 d . . .
H21A H -0.1832 0.7689 0.1065 0.075 Uiso 1 1 calc R . .
H21B H -0.0496 0.7683 0.0125 0.075 Uiso 1 1 calc R . .
H21C H -0.0789 0.8683 0.1293 0.075 Uiso 1 1 calc R . .
C22 C -0.0578(5) 0.6547(6) 0.3436(5) 0.0511(13) Uani 1 1 d . . .
H22A H -0.1540 0.6414 0.3376 0.077 Uiso 1 1 calc R . .
H22B H -0.0607 0.7454 0.3766 0.077 Uiso 1 1 calc R . .
H22C H 0.0002 0.5765 0.4065 0.077 Uiso 1 1 calc R . .
Se1 Se 0.48655(4) 0.27296(4) 0.60651(4) 0.02372(11) Uani 1 1 d . . .
N1 N 0.8105(3) 0.1860(3) 0.7292(3) 0.0244(7) Uani 1 1 d . . .
P2 P 0.70554(10) 0.14338(10) 0.62876(10) 0.0215(2) Uani 1 1 d . . .
C30 C 0.7826(4) 0.1335(4) 0.4603(4) 0.0284(9) Uani 1 1 d . . .
H30A H 0.8804 0.0710 0.4746 0.034 Uiso 1 1 calc R . .
C31 C 0.7964(4) 0.2771(5) 0.3912(4) 0.0345(10) Uani 1 1 d . . .
H31A H 0.8510 0.2648 0.3090 0.052 Uiso 1 1 calc R . .
H31B H 0.8451 0.3211 0.4530 0.052 Uiso 1 1 calc R . .
H31C H 0.7022 0.3384 0.3667 0.052 Uiso 1 1 calc R . .
C32 C 0.7022(5) 0.0657(5) 0.3662(5) 0.0446(12) Uani 1 1 d . . .
H32A H 0.7508 0.0586 0.2802 0.067 Uiso 1 1 calc R . .
H32B H 0.6057 0.1247 0.3489 0.067 Uiso 1 1 calc R . .
H32C H 0.6987 -0.0297 0.4094 0.067 Uiso 1 1 calc R . .
C40 C 0.6968(4) -0.0380(4) 0.6943(4) 0.0265(8) Uani 1 1 d . . .
H40A H 0.6383 -0.0709 0.6288 0.032 Uiso 1 1 calc R . .
C41 C 0.6272(5) -0.0449(5) 0.8315(4) 0.0357(10) Uani 1 1 d . . .
H41A H 0.6194 -0.1424 0.8614 0.054 Uiso 1 1 calc R . .
H41B H 0.5327 0.0196 0.8232 0.054 Uiso 1 1 calc R . .
H41C H 0.6848 -0.0162 0.8980 0.054 Uiso 1 1 calc R . .
C42 C 0.8454(4) -0.1368(4) 0.7037(5) 0.0342(10) Uani 1 1 d . . .
H42A H 0.8414 -0.2319 0.7474 0.051 Uiso 1 1 calc R . .
H42B H 0.9081 -0.0988 0.7574 0.051 Uiso 1 1 calc R . .
H42C H 0.8819 -0.1430 0.6123 0.051 Uiso 1 1 calc R . .

loop_
_atom_site_aniso_label
_atom_site_aniso_U_11
_atom_site_aniso_U_22
_atom_site_aniso_U_33
_atom_site_aniso_U_23
_atom_site_aniso_U_13
_atom_site_aniso_U_12
Ni1 0.0176(3) 0.0162(3) 0.0246(3) -0.0012(3) -0.0014(3) -0.0030(3)
Te1 0.02798(15) 0.02152(15) 0.03174(16) -0.00267(11) -0.00633(11) -0.00621(11)
P1 0.0243(5) 0.0230(5) 0.0229(5) 0.0001(4) -0.0032(4) -0.0081(4)
C10 0.045(3) 0.034(2) 0.025(2) -0.0006(18) 0.0005(18) -0.013(2)
C11 0.062(3) 0.054(3) 0.033(2) -0.014(2) 0.000(2) -0.020(3)
C12 0.051(3) 0.047(3) 0.034(2) -0.012(2) 0.018(2) -0.019(2)
C20 0.027(2) 0.031(2) 0.042(2) 0.0003(19) -0.0111(18) -0.0117(18)
C21 0.035(3) 0.060(3) 0.047(3) 0.008(2) -0.017(2) -0.008(2)
C22 0.027(2) 0.072(4) 0.049(3) 0.014(3) 0.000(2) -0.016(2)
Se1 0.01789(19) 0.0181(2) 0.0329(2) 0.00125(16) -0.00143(15) -0.00270(15)
N1 0.0241(16) 0.0200(16) 0.0279(17) -0.0001(13) -0.0063(13) -0.0047(13)
P2 0.0184(5) 0.0186(5) 0.0264(5) -0.0012(4) -0.0022(4) -0.0035(4)
C30 0.025(2) 0.028(2) 0.029(2) -0.0039(17) 0.0003(16) 0.0012(16)
C31 0.029(2) 0.039(2) 0.030(2) 0.0043(18) 0.0066(17) -0.0026(19)
C32 0.051(3) 0.050(3) 0.037(3) -0.018(2) -0.001(2) -0.014(2)
C40 0.027(2) 0.0167(19) 0.036(2) -0.0011(16) -0.0065(16) -0.0072(16)
C41 0.037(2) 0.027(2) 0.040(2) 0.0081(18) -0.0004(19) -0.0098(19)
C42 0.034(2) 0.021(2) 0.046(3) -0.0004(18) -0.0048(19) -0.0041(17)

loop_
_atom_type_symbol
_atom_type_description
_atom_type_scat_dispersion_real
_atom_type_scat_dispersion_imag
_atom_type_scat_source
C C 0.0033 0.0016 'International Tables Vol C Tables 4.2.6.8 and 6.1.1.4'
H H 0.0000 0.0000 'International Tables Vol C Tables 4.2.6.8 and 6.1.1.4'
N N 0.0061 0.0033 'International Tables Vol C Tables 4.2.6.8 and 6.1.1.4'
P P 0.1023 0.0942 'International Tables Vol C Tables 4.2.6.8 and 6.1.1.4'
Ni Ni 0.3393 1.1124 'International Tables Vol C Tables 4.2.6.8 and 6.1.1.4'
Se Se -0.0929 2.2259 'International Tables Vol C Tables 4.2.6.8 and 6.1.1.4'
Te Te -0.5308 1.6751 'International Tables Vol C Tables 4.2.6.8 and 6.1.1.4'

loop_
_geom_angle_atom_site_label_1
_geom_angle_atom_site_label_2
_geom_angle_atom_site_label_3
_geom_angle
_geom_angle_site_symmetry_1
_geom_angle_site_symmetry_3
_geom_angle_publ_flag
Se1 Ni1 Se1 180.000(8) 2_666 . ?
Se1 Ni1 Te1 99.42(3) 2_666 . ?
Se1 Ni1 Te1 80.58(3) . . ?
Se1 Ni1 Te1 80.58(3) 2_666 2_666 ?
Se1 Ni1 Te1 99.42(3) . 2_666 ?
Te1 Ni1 Te1 180.000(1) . 2_666 ?
P1 Te1 Ni1 110.13(3) . . ?
N1 P1 C10 111.34(18) 2_666 . ?
N1 P1 C20 106.78(19) 2_666 . ?
C10 P1 C20 105.0(2) . . ?
N1 P1 Te1 117.29(12) 2_666 . ?
C10 P1 Te1 108.45(15) . . ?
C20 P1 Te1 107.16(14) . . ?
C12 C10 C11 111.2(4) . . ?
C12 C10 P1 110.9(3) . . ?
C11 C10 P1 111.4(3) . . ?
C22 C20 C21 110.3(4) . . ?
C22 C20 P1 111.3(3) . . ?
C21 C20 P1 111.6(3) . . ?
P2 Se1 Ni1 105.96(4) . . ?
P2 N1 P1 132.9(2) . 2_666 ?
N1 P2 C40 106.33(17) . . ?
N1 P2 C30 110.09(18) . . ?
C40 P2 C30 105.63(19) . . ?
N1 P2 Se1 117.63(13) . . ?
C40 P2 Se1 106.86(13) . . ?
C30 P2 Se1 109.55(13) . . ?
C31 C30 C32 110.0(4) . . ?
C31 C30 P2 112.3(3) . . ?
C32 C30 P2 113.2(3) . . ?
C41 C40 C42 110.9(3) . . ?
C41 C40 P2 111.5(3) . . ?
C42 C40 P2 109.8(3) . . ?

loop_
_geom_bond_atom_site_label_1
_geom_bond_atom_site_label_2
_geom_bond_distance
_geom_bond_site_symmetry_2
_geom_bond_publ_flag
Ni1 Se1 2.3577(8) 2_666 ?
Ni1 Se1 2.3577(8) . ?
Ni1 Te1 2.5060(7) . ?
Ni1 Te1 2.5060(7) 2_666 ?
Te1 P1 2.4383(14) . ?
P1 N1 1.598(3) 2_666 ?
P1 C10 1.837(4) . ?
P1 C20 1.837(4) . ?
C10 C12 1.524(6) . ?
C10 C11 1.535(6) . ?
C20 C22 1.512(6) . ?
C20 C21 1.530(6) . ?
Se1 P2 2.1997(12) . ?
N1 P2 1.595(3) . ?
N1 P1 1.598(3) 2_666 ?
P2 C40 1.825(4) . ?
P2 C30 1.840(4) . ?
C30 C31 1.512(6) . ?
C30 C32 1.534(6) . ?
C40 C41 1.524(6) . ?
C40 C42 1.531(5) . ?
